data_4080933
loop_
_publ_author_name
'Wang, Chuanyong'
'Zhang, Xingmin'
'Xue, Mingqiang'
'Zhang, Yong'
'Shen, Qi'

_publ_section_title
;
 Synthesis of a Naphthalene-Bridged Bis(guanidinato)ytterbium(II) Complex
 and an Unexpected Pathway in Its Reaction with CH3CN,p-ClC6H4CH2CN, and
 Ph2CHCN
;
_journal_issue 13
_journal_name_full Organometallics
_journal_page_first 3618
_journal_paper_doi 10.1021/om400200f
_journal_volume 32
_journal_year 2013
_chemical_formula_moiety 'C64 H98 N16 O2 Yb2, 2(C4 H8 O)'
_chemical_formula_sum 'C72 H114 N16 O4 Yb2'
_chemical_formula_weight 1613.87
_chemical_name_systematic
; 
 ? 
;
_space_group_IT_number 2
_symmetry_cell_setting triclinic
_symmetry_Int_Tables_number 2
_symmetry_space_group_name_Hall '-P 1'
_symmetry_space_group_name_H-M 'P -1'
_atom_sites_solution_hydrogens geom
_atom_sites_solution_primary direct
_atom_sites_solution_secondary difmap
_audit_creation_method SHELXL-97
_cell_angle_alpha 71.884(2)
_cell_angle_beta 77.899(2)
_cell_angle_gamma 70.021(2)
_cell_formula_units_Z 1
_cell_length_a 9.7383(3)
_cell_length_b 13.1396(3)
_cell_length_c 17.0112(5)
_cell_measurement_reflns_used 16308
_cell_measurement_temperature 220(2)
_cell_measurement_theta_max 29.5389
_cell_measurement_theta_min 3.1782
_cell_volume 1931.23(10)
_computing_cell_refinement 'CrysAlisPro, Agilent Technologies'
_computing_data_collection 'CrysAlisPro, Agilent Technologies'
_computing_data_reduction 'CrysAlisPro, Agilent Technologies'
_computing_structure_refinement 'SHELXL-97 (Sheldrick, 1997)'
_computing_structure_solution 'SHELXS-97 (Sheldrick, 1990)'
_diffrn_ambient_temperature 220(2)
_diffrn_detector_area_resol_mean 10.4692
_diffrn_measured_fraction_theta_full 0.998
_diffrn_measured_fraction_theta_max 0.998
_diffrn_measurement_device_type 'Xcalibur, Atlas, Gemini'
_diffrn_measurement_method '\w scans'
_diffrn_radiation_monochromator graphite
_diffrn_radiation_source 'Enhance (Mo) X-ray Source'
_diffrn_radiation_type MoK\a
_diffrn_radiation_wavelength 0.71073
_diffrn_reflns_av_R_equivalents 0.0304
_diffrn_reflns_av_sigmaI/netI 0.0201
_diffrn_reflns_limit_h_max 11
_diffrn_reflns_limit_h_min -11
_diffrn_reflns_limit_k_max 15
_diffrn_reflns_limit_k_min -15
_diffrn_reflns_limit_l_max 20
_diffrn_reflns_limit_l_min -20
_diffrn_reflns_number 36997
_diffrn_reflns_theta_full 25.50
_diffrn_reflns_theta_max 25.50
_diffrn_reflns_theta_min 3.18
_exptl_absorpt_coefficient_mu 2.462
_exptl_absorpt_correction_T_max 1.00000
_exptl_absorpt_correction_T_min 0.43103
_exptl_absorpt_correction_type multi-scan
_exptl_absorpt_process_details
;
CrysAlisPro, Agilent Technologies,
Version 1.171.35.21 (release 20-01-2012 CrysAlis171 .NET)
(compiled Jan 23 2012,18:06:46)
Empirical absorption correction using spherical harmonics,
 implemented in SCALE3 ABSPACK scaling algorithm.
;
_exptl_crystal_colour yellow
_exptl_crystal_density_diffrn 1.388
_exptl_crystal_density_method 'not measured'
_exptl_crystal_description prism
_exptl_crystal_F_000 830
_exptl_crystal_size_max 0.78
_exptl_crystal_size_mid 0.35
_exptl_crystal_size_min 0.30
_refine_diff_density_max 0.827
_refine_diff_density_min -1.067
_refine_diff_density_rms 0.096
_refine_ls_extinction_method none
_refine_ls_goodness_of_fit_ref 1.051
_refine_ls_hydrogen_treatment mixed
_refine_ls_matrix_type full
_refine_ls_number_parameters 377
_refine_ls_number_reflns 7189
_refine_ls_number_restraints 49
_refine_ls_restrained_S_all 1.096
_refine_ls_R_factor_all 0.0381
_refine_ls_R_factor_gt 0.0335
_refine_ls_shift/su_max 0.001
_refine_ls_shift/su_mean 0.000
_refine_ls_structure_factor_coef Fsqd
_refine_ls_weighting_details 'calc w=1/[\s^2^(Fo^2^)+(0.0472P)^2^+4.2964P] where P=(Fo^2^+2Fc^2^)/3'
_refine_ls_weighting_scheme calc
_refine_ls_wR_factor_gt 0.0859
_refine_ls_wR_factor_ref 0.0891
_reflns_number_gt 6602
_reflns_number_total 7189
_reflns_threshold_expression >2sigma(I)
_cod_data_source_file om400200f_si_001.cif
_cod_data_source_block complex2
_cod_original_cell_volume 1931.23(9)
_cod_database_code 4080933

loop_
_symmetry_equiv_pos_as_xyz
'x, y, z'
'-x, -y, -z'

loop_
_atom_site_label
_atom_site_type_symbol
_atom_site_fract_x
_atom_site_fract_y
_atom_site_fract_z
_atom_site_U_iso_or_equiv
_atom_site_adp_type
_atom_site_occupancy
_atom_site_symmetry_multiplicity
_atom_site_calc_flag
_atom_site_refinement_flags
_atom_site_disorder_assembly
_atom_site_disorder_group
Yb1 Yb 0.588534(19) 0.383688(13) 0.825247(11) 0.03405(8) Uani 1 1 d . . .
O1 O 0.8143(4) 0.3396(3) 0.7388(2) 0.0516(8) Uani 1 1 d D . .
O2 O 0.2429(7) 0.8603(5) 0.5507(4) 0.1082(18) Uiso 1 1 d . . .
N1 N 0.4565(4) 0.4239(3) 0.7198(2) 0.0426(8) Uani 1 1 d D . .
N2 N 0.5357(4) 0.5633(3) 0.7190(3) 0.0530(11) Uani 1 1 d D . .
N3 N 0.3161(5) 0.6119(4) 0.6572(3) 0.0581(11) Uani 1 1 d D . .
H3 H 0.319(7) 0.679(2) 0.649(4) 0.070 Uiso 1 1 d D . .
N4 N 0.5606(4) 0.2197(3) 0.8235(2) 0.0411(8) Uani 1 1 d D . .
N5 N 0.6885(5) 0.2089(4) 0.9207(3) 0.0567(11) Uani 1 1 d . . .
N6 N 0.7101(8) 0.0373(4) 0.8919(3) 0.0809(17) Uani 1 1 d D . .
H6 H 0.766(7) 0.005(6) 0.931(3) 0.097 Uiso 1 1 d D . .
N7 N 0.3975(4) 0.4449(3) 0.9232(2) 0.0425(9) Uani 1 1 d . . .
H7 H 0.4088 0.4980 0.9393 0.051 Uiso 1 1 calc R A .
N8 N 0.2854(5) 0.5378(4) 1.1137(3) 0.0619(13) Uani 1 1 d . . .
C1 C 0.4351(5) 0.5368(4) 0.6959(3) 0.0448(10) Uani 1 1 d . A .
C2 C 0.6534(6) 0.1514(4) 0.8807(3) 0.0510(12) Uani 1 1 d . A .
C3 C 0.4371(13) 0.3719(9) 0.6643(7) 0.038(3) Uiso 0.50 1 d PD A 1
C3' C 0.4132(14) 0.3586(9) 0.6811(7) 0.045(3) Uiso 0.50 1 d PD A 2
C4 C 0.4244(13) 0.4241(10) 0.5813(7) 0.052(3) Uiso 0.50 1 d PD A 1
H4A H 0.4424 0.4938 0.5572 0.063 Uiso 0.50 1 calc PR A 1
C4' C 0.3848(14) 0.4004(11) 0.5962(7) 0.058(3) Uiso 0.50 1 d PD A 2
H4'A H 0.3939 0.4716 0.5663 0.069 Uiso 0.50 1 calc PR A 2
C5 C 0.3843(14) 0.3721(10) 0.5332(8) 0.061(3) Uiso 0.50 1 d PD A 1
H5A H 0.3782 0.4061 0.4761 0.073 Uiso 0.50 1 calc PR A 1
C5' C 0.3431(16) 0.3373(12) 0.5553(9) 0.073(4) Uiso 0.50 1 d PD A 2
H5'A H 0.3393 0.3603 0.4975 0.088 Uiso 0.50 1 calc PR A 2
C6 C 0.3533(16) 0.2703(12) 0.5690(8) 0.075(3) Uiso 0.50 1 d PD A 1
H6A H 0.3243 0.2367 0.5364 0.090 Uiso 0.50 1 calc PR A 1
C6' C 0.3090(16) 0.2430(11) 0.6031(8) 0.075(3) Uiso 0.50 1 d PD A 2
H6'A H 0.2603 0.2102 0.5802 0.090 Uiso 0.50 1 calc PR A 2
C7 C 0.3656(12) 0.2182(9) 0.6539(7) 0.051(3) Uiso 0.50 1 d PD A 1
C7' C 0.3438(15) 0.1924(11) 0.6854(8) 0.064(3) Uiso 0.50 1 d PD A 2
C8 C 0.3189(13) 0.1218(11) 0.6904(8) 0.063(3) Uiso 0.50 1 d PD A 1
H8A H 0.2800 0.0942 0.6581 0.076 Uiso 0.50 1 calc PR A 1
C8' C 0.3182(13) 0.0901(10) 0.7322(10) 0.057(3) Uiso 0.50 1 d PD A 2
H8'A H 0.2749 0.0549 0.7081 0.068 Uiso 0.50 1 calc PR A 2
C9 C 0.3305(12) 0.0672(10) 0.7746(9) 0.053(3) Uiso 0.50 1 d PD A 1
H9A H 0.2906 0.0075 0.8011 0.064 Uiso 0.50 1 calc PR A 1
C9' C 0.3553(14) 0.0396(11) 0.8129(8) 0.064(3) Uiso 0.50 1 d PD A 2
H9'A H 0.3270 -0.0242 0.8448 0.077 Uiso 0.50 1 calc PR A 2
C10 C 0.4043(12) 0.1043(9) 0.8192(7) 0.048(3) Uiso 0.50 1 d PD A 1
H10A H 0.4139 0.0674 0.8757 0.057 Uiso 0.50 1 calc PR A 1
C10' C 0.4339(13) 0.0833(9) 0.8462(8) 0.051(3) Uiso 0.50 1 d PD A 2
H10B H 0.4647 0.0471 0.8994 0.061 Uiso 0.50 1 calc PR A 2
C11 C 0.4643(13) 0.1961(10) 0.7809(8) 0.042(4) Uiso 0.50 1 d PD A 1
C11' C 0.4660(12) 0.1802(9) 0.8002(7) 0.037(3) Uiso 0.50 1 d PD A 2
C12 C 0.4213(12) 0.2641(9) 0.7012(7) 0.037(3) Uiso 0.50 1 d PD A 1
C12' C 0.4119(13) 0.2440(10) 0.7235(8) 0.045(3) Uiso 0.50 1 d PD A 2
C13 C 0.5224(9) 0.6815(7) 0.6985(5) 0.0557(11) Uiso 0.70 1 d PD A 1
H13A H 0.4745 0.7217 0.6470 0.067 Uiso 0.70 1 calc PR A 1
C13' C 0.515(2) 0.6778(13) 0.7306(10) 0.057(3) Uiso 0.30 1 d PD A 2
H13B H 0.4078 0.7140 0.7404 0.068 Uiso 0.30 1 calc PR A 2
C14 C 0.4311(9) 0.7258(7) 0.7697(5) 0.0557(11) Uiso 0.70 1 d PD A 1
H14A H 0.3335 0.7180 0.7762 0.084 Uiso 0.70 1 calc PR A 1
H14B H 0.4238 0.8044 0.7587 0.084 Uiso 0.70 1 calc PR A 1
H14C H 0.4768 0.6838 0.8203 0.084 Uiso 0.70 1 calc PR A 1
C14' C 0.588(2) 0.6927(16) 0.7981(11) 0.057(3) Uiso 0.30 1 d PD A 2
H14D H 0.5612 0.7717 0.7959 0.085 Uiso 0.30 1 calc PR A 2
H14E H 0.6943 0.6635 0.7876 0.085 Uiso 0.30 1 calc PR A 2
H14F H 0.5546 0.6521 0.8528 0.085 Uiso 0.30 1 calc PR A 2
C15 C 0.6753(8) 0.6924(7) 0.6859(5) 0.0557(11) Uiso 0.70 1 d PD A 1
H15A H 0.7319 0.6635 0.6392 0.084 Uiso 0.70 1 calc PR A 1
H15B H 0.7230 0.6499 0.7358 0.084 Uiso 0.70 1 calc PR A 1
H15C H 0.6693 0.7707 0.6747 0.084 Uiso 0.70 1 calc PR A 1
C15' C 0.571(2) 0.7470(15) 0.6500(10) 0.057(3) Uiso 0.30 1 d PD A 2
H15D H 0.5301 0.7426 0.6044 0.085 Uiso 0.30 1 calc PR A 2
H15E H 0.6778 0.7186 0.6413 0.085 Uiso 0.30 1 calc PR A 2
H15F H 0.5427 0.8245 0.6521 0.085 Uiso 0.30 1 calc PR A 2
C16 C 0.1672(14) 0.6002(14) 0.6888(8) 0.064(2) Uiso 0.50 1 d PD A 1
H16A H 0.1720 0.5223 0.6927 0.077 Uiso 0.50 1 calc PR A 1
C16' C 0.1726(17) 0.5945(15) 0.6702(8) 0.069(2) Uiso 0.50 1 d PD A 2
H16B H 0.1878 0.5126 0.6869 0.083 Uiso 0.50 1 calc PR A 2
C17 C 0.0643(13) 0.6780(10) 0.6242(8) 0.064(2) Uiso 0.50 1 d PD A 1
H17A H 0.1057 0.6640 0.5702 0.096 Uiso 0.50 1 calc PR A 1
H17B H 0.0523 0.7553 0.6215 0.096 Uiso 0.50 1 calc PR A 1
H17C H -0.0307 0.6642 0.6399 0.096 Uiso 0.50 1 calc PR A 1
C17' C 0.1009(15) 0.6415(11) 0.5931(8) 0.069(2) Uiso 0.50 1 d PD A 2
H17D H 0.1628 0.6066 0.5502 0.103 Uiso 0.50 1 calc PR A 2
H17E H 0.0862 0.7218 0.5746 0.103 Uiso 0.50 1 calc PR A 2
H17F H 0.0065 0.6271 0.6037 0.103 Uiso 0.50 1 calc PR A 2
C18 C 0.1029(15) 0.6221(12) 0.7740(8) 0.064(2) Uiso 0.50 1 d PD A 1
H18A H 0.1695 0.5733 0.8147 0.096 Uiso 0.50 1 calc PR A 1
H18B H 0.0086 0.6072 0.7902 0.096 Uiso 0.50 1 calc PR A 1
H18C H 0.0896 0.6998 0.7710 0.096 Uiso 0.50 1 calc PR A 1
C18' C 0.0890(15) 0.6392(12) 0.7424(8) 0.069(2) Uiso 0.50 1 d PD A 2
H18D H 0.1429 0.6012 0.7905 0.103 Uiso 0.50 1 calc PR A 2
H18E H -0.0066 0.6265 0.7550 0.103 Uiso 0.50 1 calc PR A 2
H18F H 0.0762 0.7190 0.7288 0.103 Uiso 0.50 1 calc PR A 2
C19 C 0.7995(9) 0.1571(6) 0.9790(4) 0.084(2) Uani 1 1 d . A .
H19 H 0.8044 0.0772 1.0030 0.101 Uiso 1 1 calc R . .
C20 C 0.7493(12) 0.2163(8) 1.0497(4) 0.119(4) Uani 1 1 d . . .
H20A H 0.7566 0.2921 1.0284 0.179 Uiso 1 1 calc R A .
H20B H 0.8116 0.1753 1.0940 0.179 Uiso 1 1 calc R . .
H20C H 0.6481 0.2189 1.0713 0.179 Uiso 1 1 calc R . .
C21 C 0.9495(9) 0.1639(7) 0.9360(5) 0.102(3) Uani 1 1 d . . .
H21A H 0.9759 0.1286 0.8903 0.154 Uiso 1 1 calc R A .
H21B H 1.0215 0.1254 0.9754 0.154 Uiso 1 1 calc R . .
H21C H 0.9474 0.2419 0.9144 0.154 Uiso 1 1 calc R . .
C22 C 0.7627(9) -0.0166(5) 0.8230(5) 0.084(2) Uani 1 1 d . A .
H22 H 0.6946 0.0232 0.7799 0.100 Uiso 1 1 calc R . .
C23 C 0.9136(9) -0.0117(8) 0.7840(6) 0.113(3) Uani 1 1 d . . .
H23A H 0.9155 0.0655 0.7677 0.169 Uiso 1 1 calc R A .
H23B H 0.9398 -0.0408 0.7353 0.169 Uiso 1 1 calc R . .
H23C H 0.9836 -0.0565 0.8238 0.169 Uiso 1 1 calc R . .
C24 C 0.7556(14) -0.1364(7) 0.8568(8) 0.148(5) Uani 1 1 d . . .
H24A H 0.8176 -0.1757 0.9013 0.222 Uiso 1 1 calc R A .
H24B H 0.7897 -0.1743 0.8125 0.222 Uiso 1 1 calc R . .
H24C H 0.6548 -0.1358 0.8781 0.222 Uiso 1 1 calc R . .
C25 C 0.2231(7) 0.3540(6) 0.9203(4) 0.0685(17) Uani 1 1 d . . .
H25A H 0.2507 0.3738 0.8606 0.103 Uiso 1 1 calc R A .
H25B H 0.1169 0.3719 0.9318 0.103 Uiso 1 1 calc R . .
H25C H 0.2674 0.2743 0.9429 0.103 Uiso 1 1 calc R . .
C26 C 0.2766(5) 0.4194(4) 0.9602(3) 0.0437(10) Uani 1 1 d . A .
C27 C 0.1933(6) 0.4464(5) 1.0322(4) 0.0563(14) Uani 1 1 d . . .
H27 H 0.1025 0.4312 1.0500 0.068 Uiso 1 1 calc R A .
C28 C 0.2422(5) 0.4953(5) 1.0781(3) 0.0521(13) Uani 1 1 d . A .
C29 C 0.8018(19) 0.3269(15) 0.6585(9) 0.089(3) Uiso 0.50 1 d PD B 1
H29A H 0.8156 0.2477 0.6639 0.107 Uiso 0.50 1 calc PR B 1
H29B H 0.7022 0.3694 0.6437 0.107 Uiso 0.50 1 calc PR B 1
C29' C 0.8304(18) 0.2888(14) 0.6725(9) 0.084(3) Uiso 0.50 1 d PD B 2
H29C H 0.7447 0.3241 0.6414 0.101 Uiso 0.50 1 calc PR B 2
H29D H 0.8416 0.2084 0.6944 0.101 Uiso 0.50 1 calc PR B 2
C30 C 0.9048(17) 0.3642(15) 0.5934(9) 0.089(3) Uiso 0.50 1 d PD B 1
H30A H 0.8555 0.4293 0.5512 0.107 Uiso 0.50 1 calc PR B 1
H30B H 0.9646 0.3044 0.5667 0.107 Uiso 0.50 1 calc PR B 1
C30' C 0.9627(17) 0.3073(12) 0.6194(10) 0.084(3) Uiso 0.50 1 d PD B 2
H30C H 0.9672 0.2991 0.5635 0.101 Uiso 0.50 1 calc PR B 2
H30D H 1.0525 0.2579 0.6441 0.101 Uiso 0.50 1 calc PR B 2
C31 C 1.0014(16) 0.3964(13) 0.6399(8) 0.077(3) Uiso 0.50 1 d PD B 1
H31A H 1.1042 0.3503 0.6339 0.093 Uiso 0.50 1 calc PR B 1
H31B H 0.9971 0.4755 0.6169 0.093 Uiso 0.50 1 calc PR B 1
C31' C 0.9331(18) 0.4303(11) 0.6192(8) 0.076(3) Uiso 0.50 1 d PD B 2
H31C H 1.0156 0.4597 0.5908 0.092 Uiso 0.50 1 calc PR B 2
H31D H 0.8418 0.4800 0.5962 0.092 Uiso 0.50 1 calc PR B 2
C32 C 0.9395(16) 0.3753(14) 0.7285(9) 0.077(3) Uiso 0.50 1 d PD B 1
H32A H 1.0134 0.3176 0.7627 0.093 Uiso 0.50 1 calc PR B 1
H32B H 0.9123 0.4441 0.7467 0.093 Uiso 0.50 1 calc PR B 1
C32' C 0.9203(17) 0.4069(14) 0.7124(9) 0.076(3) Uiso 0.50 1 d PD B 2
H32C H 1.0152 0.3637 0.7336 0.092 Uiso 0.50 1 calc PR B 2
H32D H 0.8809 0.4763 0.7305 0.092 Uiso 0.50 1 calc PR B 2
C33 C 0.2581(11) 0.8719(8) 0.4625(6) 0.107(3) Uiso 1 1 d . . .
H33A H 0.1687 0.8687 0.4468 0.129 Uiso 1 1 calc R . .
H33B H 0.3414 0.8112 0.4471 0.129 Uiso 1 1 calc R . .
C34 C 0.2828(13) 0.9798(9) 0.4206(7) 0.131(3) Uiso 1 1 d . . .
H34A H 0.3859 0.9699 0.3971 0.157 Uiso 1 1 calc R . .
H34B H 0.2204 1.0202 0.3755 0.157 Uiso 1 1 calc R . .
C35 C 0.2451(16) 1.0406(12) 0.4834(9) 0.163(5) Uiso 1 1 d . . .
H35A H 0.3191 1.0779 0.4788 0.195 Uiso 1 1 calc R . .
H35B H 0.1493 1.0978 0.4765 0.195 Uiso 1 1 calc R . .
C36 C 0.2398(12) 0.9610(9) 0.5625(7) 0.120(3) Uiso 1 1 d . . .
H36A H 0.3242 0.9494 0.5906 0.144 Uiso 1 1 calc R . .
H36B H 0.1497 0.9891 0.5977 0.144 Uiso 1 1 calc R . .

loop_
_atom_site_aniso_label
_atom_site_aniso_U_11
_atom_site_aniso_U_22
_atom_site_aniso_U_33
_atom_site_aniso_U_23
_atom_site_aniso_U_13
_atom_site_aniso_U_12
Yb1 0.04224(12) 0.02831(11) 0.03571(12) -0.01297(7) -0.00236(8) -0.01269(8)
O1 0.0516(19) 0.053(2) 0.051(2) -0.0207(16) 0.0057(16) -0.0166(16)
N1 0.060(2) 0.0305(18) 0.0367(19) -0.0081(15) -0.0091(17) -0.0110(17)
N2 0.042(2) 0.0295(19) 0.077(3) -0.0020(19) -0.003(2) -0.0105(17)
N3 0.057(3) 0.039(2) 0.068(3) 0.000(2) -0.015(2) -0.010(2)
N4 0.053(2) 0.0267(17) 0.043(2) -0.0082(15) -0.0059(17) -0.0127(16)
N5 0.075(3) 0.045(2) 0.042(2) -0.0084(18) -0.019(2) -0.004(2)
N6 0.130(5) 0.031(2) 0.062(3) -0.008(2) -0.027(3) 0.006(3)
N7 0.046(2) 0.045(2) 0.049(2) -0.0264(18) 0.0030(17) -0.0209(17)
N8 0.054(3) 0.088(3) 0.069(3) -0.052(3) 0.015(2) -0.036(2)
C1 0.045(3) 0.038(2) 0.043(2) -0.0046(19) 0.001(2) -0.010(2)
C2 0.075(3) 0.030(2) 0.040(3) -0.0059(19) -0.003(2) -0.010(2)
C19 0.122(6) 0.059(4) 0.058(4) -0.009(3) -0.046(4) 0.006(4)
C20 0.167(9) 0.116(7) 0.057(4) -0.032(4) -0.054(5) 0.011(6)
C21 0.093(6) 0.100(6) 0.111(6) -0.041(5) -0.060(5) 0.017(5)
C22 0.111(6) 0.044(3) 0.088(5) -0.031(3) -0.025(4) 0.008(3)
C23 0.094(6) 0.126(7) 0.109(7) -0.060(6) -0.024(5) 0.012(5)
C24 0.201(12) 0.050(4) 0.184(11) -0.055(6) -0.006(9) -0.015(6)
C25 0.068(4) 0.092(4) 0.080(4) -0.057(4) 0.013(3) -0.048(3)
C26 0.045(2) 0.047(3) 0.053(3) -0.025(2) -0.004(2) -0.020(2)
C27 0.047(3) 0.077(4) 0.072(3) -0.048(3) 0.016(2) -0.039(3)
C28 0.044(3) 0.073(3) 0.055(3) -0.039(3) 0.016(2) -0.029(2)

loop_
_atom_type_symbol
_atom_type_description
_atom_type_scat_dispersion_real
_atom_type_scat_dispersion_imag
_atom_type_scat_source
C C 0.0033 0.0016 'International Tables Vol C Tables 4.2.6.8 and 6.1.1.4'
H H 0.0000 0.0000 'International Tables Vol C Tables 4.2.6.8 and 6.1.1.4'
N N 0.0061 0.0033 'International Tables Vol C Tables 4.2.6.8 and 6.1.1.4'
O O 0.0106 0.0060 'International Tables Vol C Tables 4.2.6.8 and 6.1.1.4'
Yb Yb -0.3850 5.5486 'International Tables Vol C Tables 4.2.6.8 and 6.1.1.4'

loop_
_geom_angle_atom_site_label_1
_geom_angle_atom_site_label_2
_geom_angle_atom_site_label_3
_geom_angle
_geom_angle_site_symmetry_1
_geom_angle_site_symmetry_3
N1 Yb1 N4 73.26(13) . .
N1 Yb1 N7 98.65(14) . .
N4 Yb1 N7 103.03(13) . .
N1 Yb1 O1 92.05(13) . .
N4 Yb1 O1 87.97(13) . .
N7 Yb1 O1 166.44(13) . .
N1 Yb1 N5 130.03(14) . .
N4 Yb1 N5 56.77(15) . .
N7 Yb1 N5 93.14(15) . .
O1 Yb1 N5 86.24(15) . .
N1 Yb1 N8 142.61(16) . 2_667
N4 Yb1 N8 143.40(17) . 2_667
N7 Yb1 N8 81.98(13) . 2_667
O1 Yb1 N8 84.46(13) . 2_667
N5 Yb1 N8 86.98(18) . 2_667
N1 Yb1 N2 55.96(14) . .
N4 Yb1 N2 128.08(15) . .
N7 Yb1 N2 95.06(14) . .
O1 Yb1 N2 84.02(13) . .
N5 Yb1 N2 168.84(15) . .
N8 Yb1 N2 86.68(17) 2_667 .
N1 Yb1 C1 29.20(14) . .
N4 Yb1 C1 102.44(14) . .
N7 Yb1 C1 91.14(14) . .
O1 Yb1 C1 94.23(13) . .
N5 Yb1 C1 159.20(16) . .
N8 Yb1 C1 113.78(17) 2_667 .
N2 Yb1 C1 28.17(14) . .
N1 Yb1 C2 101.91(14) . .
N4 Yb1 C2 28.93(15) . .
N7 Yb1 C2 102.87(14) . .
O1 Yb1 C2 82.87(14) . .
N5 Yb1 C2 28.31(15) . .
N8 Yb1 C2 114.47(18) 2_667 .
N2 Yb1 C2 153.75(16) . .
C1 Yb1 C2 131.09(15) . .
C32 O1 C29' 107.2(9) . .
C32 O1 C29 107.2(9) . .
C29' O1 C29 19.6(10) . .
C32 O1 C32' 16.5(10) . .
C29' O1 C32' 105.8(9) . .
C29 O1 C32' 100.3(9) . .
C32 O1 Yb1 129.7(7) . .
C29' O1 Yb1 121.8(7) . .
C29 O1 Yb1 115.0(7) . .
C32' O1 Yb1 124.9(7) . .
C36 O2 C33 108.4(7) . .
C1 N1 C3 119.2(5) . .
C1 N1 C3' 127.9(6) . .
C3 N1 C3' 14.9(6) . .
C1 N1 Yb1 97.2(3) . .
C3 N1 Yb1 139.5(5) . .
C3' N1 Yb1 134.8(5) . .
C1 N2 C13 116.7(5) . .
C1 N2 C13' 124.0(8) . .
C13 N2 C13' 20.2(6) . .
C1 N2 Yb1 89.7(3) . .
C13 N2 Yb1 146.0(5) . .
C13' N2 Yb1 126.7(7) . .
C1 N3 C16' 124.2(8) . .
C1 N3 C16 119.9(7) . .
C16' N3 C16 13.2(8) . .
C1 N3 H3 110(4) . .
C16' N3 H3 118(4) . .
C16 N3 H3 113(4) . .
C2 N4 C11' 120.2(6) . .
C2 N4 C11 131.2(6) . .
C11' N4 C11 13.0(6) . .
C2 N4 Yb1 97.0(3) . .
C11' N4 Yb1 140.6(5) . .
C11 N4 Yb1 131.7(5) . .
C2 N5 C19 122.7(5) . .
C2 N5 Yb1 93.0(3) . .
C19 N5 Yb1 139.9(4) . .
C2 N6 C22 123.5(5) . .
C2 N6 H6 114(5) . .
C22 N6 H6 111(5) . .
C26 N7 Yb1 135.8(3) . .
C26 N7 H7 112.1 . .
Yb1 N7 H7 112.1 . .
C28 N8 Yb1 170.9(4) . 2_667
N2 C1 N1 111.8(4) . .
N2 C1 N3 125.3(4) . .
N1 C1 N3 122.8(5) . .
N2 C1 Yb1 62.1(3) . .
N1 C1 Yb1 53.6(2) . .
N3 C1 Yb1 157.6(4) . .
N5 C2 N4 111.5(4) . .
N5 C2 N6 124.4(5) . .
N4 C2 N6 124.0(5) . .
N5 C2 Yb1 58.7(2) . .
N4 C2 Yb1 54.1(2) . .
N6 C2 Yb1 166.4(4) . .
C4 C3 N1 123.1(9) . .
C4 C3 C12 122.2(9) . .
N1 C3 C12 114.5(8) . .
C4' C3' N1 120.4(10) . .
C4' C3' C12' 117.7(10) . .
N1 C3' C12' 121.6(9) . .
C3 C4 C5 119.1(11) . .
C3 C4 H4A 120.5 . .
C5 C4 H4A 120.5 . .
C3' C4' C5' 122.0(12) . .
C3' C4' H4'A 119.0 . .
C5' C4' H4'A 119.0 . .
C6 C5 C4 120.8(12) . .
C6 C5 H5A 119.6 . .
C4 C5 H5A 119.6 . .
C6' C5' C4' 117.6(13) . .
C6' C5' H5'A 121.2 . .
C4' C5' H5'A 121.2 . .
C5 C6 C7 119.6(12) . .
C5 C6 H6A 120.2 . .
C7 C6 H6A 120.2 . .
C5' C6' C7' 122.7(13) . .
C5' C6' H6'A 118.7 . .
C7' C6' H6'A 118.7 . .
C6 C7 C8 118.3(11) . .
C6 C7 C12 120.0(11) . .
C8 C7 C12 121.6(11) . .
C8' C7' C6' 122.2(12) . .
C8' C7' C12' 117.9(11) . .
C6' C7' C12' 119.9(12) . .
C9 C8 C7 120.0(11) . .
C9 C8 H8A 120.0 . .
C7 C8 H8A 120.0 . .
C9' C8' C7' 121.9(11) . .
C9' C8' H8'A 119.0 . .
C7' C8' H8'A 119.0 . .
C8 C9 C10 118.2(10) . .
C8 C9 H9A 120.9 . .
C10 C9 H9A 120.9 . .
C10' C9' C8' 119.9(11) . .
C10' C9' H9'A 120.0 . .
C8' C9' H9'A 120.0 . .
C9 C10 C11 122.2(11) . .
C9 C10 H10A 118.9 . .
C11 C10 H10A 118.9 . .
C11' C10' C9' 118.9(11) . .
C11' C10' H10B 120.6 . .
C9' C10' H10B 120.6 . .
C12 C11 C10 116.8(10) . .
C12 C11 N4 122.3(8) . .
C10 C11 N4 120.8(10) . .
N4 C11' C10' 122.2(10) . .
N4 C11' C12' 114.4(9) . .
C10' C11' C12' 123.3(10) . .
C3 C12 C7 117.4(10) . .
C3 C12 C11 124.5(9) . .
C7 C12 C11 118.1(10) . .
C11' C12' C7' 116.9(10) . .
C11' C12' C3' 125.9(9) . .
C7' C12' C3' 117.2(10) . .
N2 C13 C14 107.6(6) . .
N2 C13 C15 107.7(6) . .
C14 C13 C15 111.2(7) . .
N2 C13 H13A 110.1 . .
C14 C13 H13A 110.1 . .
C15 C13 H13A 110.1 . .
C15' C13' N2 107.9(13) . .
C15' C13' C14' 104.3(14) . .
N2 C13' C14' 122.1(14) . .
C15' C13' H13B 107.3 . .
N2 C13' H13B 107.3 . .
C14' C13' H13B 107.3 . .
C13 C14 H14A 109.5 . .
C13 C14 H14B 109.5 . .
H14A C14 H14B 109.5 . .
C13 C14 H14C 109.5 . .
H14A C14 H14C 109.5 . .
H14B C14 H14C 109.5 . .
C13' C14' H14D 109.5 . .
C13' C14' H14E 109.5 . .
H14D C14' H14E 109.5 . .
C13' C14' H14F 109.5 . .
H14D C14' H14F 109.5 . .
H14E C14' H14F 109.5 . .
C13 C15 H15A 109.5 . .
C13 C15 H15B 109.5 . .
H15A C15 H15B 109.5 . .
C13 C15 H15C 109.5 . .
H15A C15 H15C 109.5 . .
H15B C15 H15C 109.5 . .
C13' C15' H15D 109.5 . .
C13' C15' H15E 109.5 . .
H15D C15' H15E 109.5 . .
C13' C15' H15F 109.5 . .
H15D C15' H15F 109.5 . .
H15E C15' H15F 109.5 . .
N3 C16 C17 108.0(10) . .
N3 C16 C18 116.4(11) . .
C17 C16 C18 109.7(11) . .
N3 C16 H16A 107.5 . .
C17 C16 H16A 107.5 . .
C18 C16 H16A 107.5 . .
N3 C16' C17' 111.7(12) . .
N3 C16' C18' 106.5(11) . .
C17' C16' C18' 115.7(13) . .
N3 C16' H16B 107.6 . .
C17' C16' H16B 107.6 . .
C18' C16' H16B 107.6 . .
C16 C17 H17A 109.5 . .
C16 C17 H17B 109.5 . .
H17A C17 H17B 109.5 . .
C16 C17 H17C 109.5 . .
H17A C17 H17C 109.5 . .
H17B C17 H17C 109.5 . .
C16' C17' H17D 109.5 . .
C16' C17' H17E 109.5 . .
H17D C17' H17E 109.5 . .
C16' C17' H17F 109.5 . .
H17D C17' H17F 109.5 . .
H17E C17' H17F 109.5 . .
C16 C18 H18A 109.5 . .
C16 C18 H18B 109.5 . .
H18A C18 H18B 109.5 . .
C16 C18 H18C 109.5 . .
H18A C18 H18C 109.5 . .
H18B C18 H18C 109.5 . .
C16' C18' H18D 109.5 . .
C16' C18' H18E 109.5 . .
H18D C18' H18E 109.5 . .
C16' C18' H18F 109.5 . .
H18D C18' H18F 109.5 . .
H18E C18' H18F 109.5 . .
N5 C19 C21 111.4(6) . .
N5 C19 C20 107.9(6) . .
C21 C19 C20 111.6(8) . .
N5 C19 H19 108.6 . .
C21 C19 H19 108.6 . .
C20 C19 H19 108.6 . .
C19 C20 H20A 109.5 . .
C19 C20 H20B 109.5 . .
H20A C20 H20B 109.5 . .
C19 C20 H20C 109.5 . .
H20A C20 H20C 109.5 . .
H20B C20 H20C 109.5 . .
C19 C21 H21A 109.5 . .
C19 C21 H21B 109.5 . .
H21A C21 H21B 109.5 . .
C19 C21 H21C 109.5 . .
H21A C21 H21C 109.5 . .
H21B C21 H21C 109.5 . .
N6 C22 C23 112.2(7) . .
N6 C22 C24 107.5(7) . .
C23 C22 C24 112.1(7) . .
N6 C22 H22 108.3 . .
C23 C22 H22 108.3 . .
C24 C22 H22 108.3 . .
C22 C23 H23A 109.5 . .
C22 C23 H23B 109.5 . .
H23A C23 H23B 109.5 . .
C22 C23 H23C 109.5 . .
H23A C23 H23C 109.5 . .
H23B C23 H23C 109.5 . .
C22 C24 H24A 109.5 . .
C22 C24 H24B 109.5 . .
H24A C24 H24B 109.5 . .
C22 C24 H24C 109.5 . .
H24A C24 H24C 109.5 . .
H24B C24 H24C 109.5 . .
C26 C25 H25A 109.5 . .
C26 C25 H25B 109.5 . .
H25A C25 H25B 109.5 . .
C26 C25 H25C 109.5 . .
H25A C25 H25C 109.5 . .
H25B C25 H25C 109.5 . .
N7 C26 C27 126.6(4) . .
N7 C26 C25 116.3(4) . .
C27 C26 C25 117.1(4) . .
C28 C27 C26 121.1(4) . .
C28 C27 H27 119.4 . .
C26 C27 H27 119.4 . .
N8 C28 C27 177.6(6) . .
C30 C29 O1 113.5(13) . .
C30 C29 H29A 108.9 . .
O1 C29 H29A 108.9 . .
C30 C29 H29B 108.9 . .
O1 C29 H29B 108.9 . .
H29A C29 H29B 107.7 . .
O1 C29' C30' 105.1(12) . .
O1 C29' H29C 110.7 . .
C30' C29' H29C 110.7 . .
O1 C29' H29D 110.7 . .
C30' C29' H29D 110.7 . .
H29C C29' H29D 108.8 . .
C29 C30 C31 102.9(12) . .
C29 C30 H30A 111.2 . .
C31 C30 H30A 111.2 . .
C29 C30 H30B 111.2 . .
C31 C30 H30B 111.2 . .
H30A C30 H30B 109.1 . .
C29' C30' C31' 98.0(12) . .
C29' C30' H30C 112.2 . .
C31' C30' H30C 112.2 . .
C29' C30' H30D 112.2 . .
C31' C30' H30D 112.2 . .
H30C C30' H30D 109.8 . .
C32 C31 C30 106.5(11) . .
C32 C31 H31A 110.4 . .
C30 C31 H31A 110.4 . .
C32 C31 H31B 110.4 . .
C30 C31 H31B 110.4 . .
H31A C31 H31B 108.6 . .
C32' C31' C30' 94.9(11) . .
C32' C31' H31C 112.8 . .
C30' C31' H31C 112.8 . .
C32' C31' H31D 112.8 . .
C30' C31' H31D 112.8 . .
H31C C31' H31D 110.2 . .
O1 C32 C31 109.6(11) . .
O1 C32 H32A 109.8 . .
C31 C32 H32A 109.8 . .
O1 C32 H32B 109.8 . .
C31 C32 H32B 109.8 . .
H32A C32 H32B 108.2 . .
O1 C32' C31' 100.9(10) . .
O1 C32' H32C 111.6 . .
C31' C32' H32C 111.6 . .
O1 C32' H32D 111.6 . .
C31' C32' H32D 111.6 . .
H32C C32' H32D 109.4 . .
O2 C33 C34 107.1(8) . .
O2 C33 H33A 110.3 . .
C34 C33 H33A 110.3 . .
O2 C33 H33B 110.3 . .
C34 C33 H33B 110.3 . .
H33A C33 H33B 108.6 . .
C35 C34 C33 105.9(10) . .
C35 C34 H34A 110.6 . .
C33 C34 H34A 110.6 . .
C35 C34 H34B 110.6 . .
C33 C34 H34B 110.6 . .
H34A C34 H34B 108.7 . .
C36 C35 C34 107.2(12) . .
C36 C35 H35A 110.3 . .
C34 C35 H35A 110.3 . .
C36 C35 H35B 110.3 . .
C34 C35 H35B 110.3 . .
H35A C35 H35B 108.5 . .
O2 C36 C35 109.0(10) . .
O2 C36 H36A 109.9 . .
C35 C36 H36A 109.9 . .
O2 C36 H36B 109.9 . .
C35 C36 H36B 109.9 . .
H36A C36 H36B 108.3 . .

loop_
_geom_bond_atom_site_label_1
_geom_bond_atom_site_label_2
_geom_bond_distance
_geom_bond_site_symmetry_2
Yb1 N1 2.251(4) .
Yb1 N4 2.272(3) .
Yb1 N7 2.323(4) .
Yb1 O1 2.373(3) .
Yb1 N5 2.383(4) .
Yb1 N8 2.391(4) 2_667
Yb1 N2 2.451(4) .
Yb1 C1 2.773(5) .
Yb1 C2 2.784(5) .
O1 C32 1.410(13) .
O1 C29' 1.438(14) .
O1 C29 1.461(14) .
O1 C32' 1.494(13) .
O2 C36 1.389(11) .
O2 C33 1.441(10) .
N1 C1 1.364(6) .
N1 C3 1.399(10) .
N1 C3' 1.436(11) .
N2 C1 1.309(7) .
N2 C13 1.448(8) .
N2 C13' 1.519(15) .
N3 C1 1.373(6) .
N3 C16' 1.453(17) .
N3 C16 1.480(14) .
N3 H3 0.856(11) .
N4 C2 1.357(6) .
N4 C11' 1.372(10) .
N4 C11 1.457(11) .
N5 C2 1.322(7) .
N5 C19 1.464(7) .
N6 C2 1.374(6) .
N6 C22 1.468(8) .
N6 H6 0.858(11) .
N7 C26 1.313(6) .
N7 H7 0.8700 .
N8 C28 1.153(6) .
N8 Yb1 2.391(4) 2_667
C3 C4 1.375(13) .
C3 C12 1.406(13) .
C3' C4' 1.425(13) .
C3' C12' 1.456(13) .
C4 C5 1.396(13) .
C4 H4A 0.9400 .
C4' C5' 1.430(14) .
C4' H4'A 0.9400 .
C5 C6 1.394(15) .
C5 H5A 0.9400 .
C5' C6' 1.359(15) .
C5' H5'A 0.9400 .
C6 C7 1.405(14) .
C6 H6A 0.9400 .
C6' C7' 1.410(14) .
C6' H6'A 0.9400 .
C7 C8 1.408(14) .
C7 C12 1.419(12) .
C7' C8' 1.408(14) .
C7' C12' 1.440(13) .
C8 C9 1.398(14) .
C8 H8A 0.9400 .
C8' C9' 1.391(14) .
C8' H8'A 0.9400 .
C9 C10 1.424(13) .
C9 H9A 0.9400 .
C9' C10' 1.387(13) .
C9' H9'A 0.9400 .
C10 C11 1.434(13) .
C10 H10A 0.9400 .
C10' C11' 1.372(13) .
C10' H10B 0.9400 .
C11 C12 1.428(13) .
C11' C12' 1.412(13) .
C13 C14 1.492(10) .
C13 C15 1.508(10) .
C13 H13A 0.9900 .
C13' C15' 1.503(17) .
C13' C14' 1.563(16) .
C13' H13B 0.9900 .
C14 H14A 0.9700 .
C14 H14B 0.9700 .
C14 H14C 0.9700 .
C14' H14D 0.9700 .
C14' H14E 0.9700 .
C14' H14F 0.9700 .
C15 H15A 0.9700 .
C15 H15B 0.9700 .
C15 H15C 0.9700 .
C15' H15D 0.9700 .
C15' H15E 0.9700 .
C15' H15F 0.9700 .
C16 C17 1.523(14) .
C16 C18 1.526(14) .
C16 H16A 0.9900 .
C16' C17' 1.475(14) .
C16' C18' 1.489(15) .
C16' H16B 0.9900 .
C17 H17A 0.9700 .
C17 H17B 0.9700 .
C17 H17C 0.9700 .
C17' H17D 0.9700 .
C17' H17E 0.9700 .
C17' H17F 0.9700 .
C18 H18A 0.9700 .
C18 H18B 0.9700 .
C18 H18C 0.9700 .
C18' H18D 0.9700 .
C18' H18E 0.9700 .
C18' H18F 0.9700 .
C19 C21 1.509(12) .
C19 C20 1.537(10) .
C19 H19 0.9900 .
C20 H20A 0.9700 .
C20 H20B 0.9700 .
C20 H20C 0.9700 .
C21 H21A 0.9700 .
C21 H21B 0.9700 .
C21 H21C 0.9700 .
C22 C23 1.494(12) .
C22 C24 1.520(10) .
C22 H22 0.9900 .
C23 H23A 0.9700 .
C23 H23B 0.9700 .
C23 H23C 0.9700 .
C24 H24A 0.9700 .
C24 H24B 0.9700 .
C24 H24C 0.9700 .
C25 C26 1.513(6) .
C25 H25A 0.9700 .
C25 H25B 0.9700 .
C25 H25C 0.9700 .
C26 C27 1.393(7) .
C27 C28 1.389(7) .
C27 H27 0.9400 .
C29 C30 1.417(15) .
C29 H29A 0.9800 .
C29 H29B 0.9800 .
C29' C30' 1.457(15) .
C29' H29C 0.9800 .
C29' H29D 0.9800 .
C30 C31 1.576(15) .
C30 H30A 0.9800 .
C30 H30B 0.9800 .
C30' C31' 1.541(15) .
C30' H30C 0.9800 .
C30' H30D 0.9800 .
C31 C32 1.479(15) .
C31 H31A 0.9800 .
C31 H31B 0.9800 .
C31' C32' 1.504(15) .
C31' H31C 0.9800 .
C31' H31D 0.9800 .
C32 H32A 0.9800 .
C32 H32B 0.9800 .
C32' H32C 0.9800 .
C32' H32D 0.9800 .
C33 C34 1.452(13) .
C33 H33A 0.9800 .
C33 H33B 0.9800 .
C34 C35 1.442(15) .
C34 H34A 0.9800 .
C34 H34B 0.9800 .
C35 C36 1.429(15) .
C35 H35A 0.9800 .
C35 H35B 0.9800 .
C36 H36A 0.9800 .
C36 H36B 0.9800 .

loop_
_geom_torsion_atom_site_label_1
_geom_torsion_atom_site_label_2
_geom_torsion_atom_site_label_3
_geom_torsion_atom_site_label_4
_geom_torsion
_geom_torsion_site_symmetry_1
N1 Yb1 O1 C32 131.6(9) .
N4 Yb1 O1 C32 -155.2(9) .
N7 Yb1 O1 C32 -10.6(11) .
N5 Yb1 O1 C32 -98.4(9) .
N8 Yb1 O1 C32 -11.1(9) 2_667
N2 Yb1 O1 C32 76.1(9) .
C1 Yb1 O1 C32 102.4(9) .
C2 Yb1 O1 C32 -126.6(9) .
N1 Yb1 O1 C29' -33.7(9) .
N4 Yb1 O1 C29' 39.5(9) .
N7 Yb1 O1 C29' -175.9(9) .
N5 Yb1 O1 C29' 96.3(9) .
N8 Yb1 O1 C29' -176.4(9) 2_667
N2 Yb1 O1 C29' -89.1(9) .
C1 Yb1 O1 C29' -62.8(9) .
C2 Yb1 O1 C29' 68.1(9) .
N1 Yb1 O1 C29 -12.7(8) .
N4 Yb1 O1 C29 60.4(8) .
N7 Yb1 O1 C29 -155.0(9) .
N5 Yb1 O1 C29 117.3(8) .
N8 Yb1 O1 C29 -155.4(8) 2_667
N2 Yb1 O1 C29 -68.2(8) .
C1 Yb1 O1 C29 -41.9(8) .
C2 Yb1 O1 C29 89.0(8) .
N1 Yb1 O1 C32' 111.7(7) .
N4 Yb1 O1 C32' -175.1(7) .
N7 Yb1 O1 C32' -30.5(10) .
N5 Yb1 O1 C32' -118.3(8) .
N8 Yb1 O1 C32' -30.9(8) 2_667
N2 Yb1 O1 C32' 56.3(7) .
C1 Yb1 O1 C32' 82.6(7) .
C2 Yb1 O1 C32' -146.5(8) .
N4 Yb1 N1 C1 177.7(3) .
N7 Yb1 N1 C1 76.6(3) .
O1 Yb1 N1 C1 -95.0(3) .
N5 Yb1 N1 C1 178.2(3) .
N8 Yb1 N1 C1 -11.4(4) 2_667
N2 Yb1 N1 C1 -13.6(3) .
C2 Yb1 N1 C1 -178.1(3) .
N4 Yb1 N1 C3 -27.6(9) .
N7 Yb1 N1 C3 -128.7(9) .
O1 Yb1 N1 C3 59.7(9) .
N5 Yb1 N1 C3 -27.1(9) .
N8 Yb1 N1 C3 143.2(8) 2_667
N2 Yb1 N1 C3 141.0(9) .
C1 Yb1 N1 C3 154.7(10) .
C2 Yb1 N1 C3 -23.5(9) .
N4 Yb1 N1 C3' -6.8(8) .
N7 Yb1 N1 C3' -107.9(8) .
O1 Yb1 N1 C3' 80.5(8) .
N5 Yb1 N1 C3' -6.3(9) .
N8 Yb1 N1 C3' 164.1(8) 2_667
N2 Yb1 N1 C3' 161.9(9) .
C1 Yb1 N1 C3' 175.5(9) .
C2 Yb1 N1 C3' -2.6(8) .
N1 Yb1 N2 C1 14.1(3) .
N4 Yb1 N2 C1 28.0(4) .
N7 Yb1 N2 C1 -82.9(3) .
O1 Yb1 N2 C1 110.7(3) .
N5 Yb1 N2 C1 140.0(7) .
N8 Yb1 N2 C1 -164.6(3) 2_667
C2 Yb1 N2 C1 50.3(5) .
N1 Yb1 N2 C13 156.8(8) .
N4 Yb1 N2 C13 170.7(7) .
N7 Yb1 N2 C13 59.8(7) .
O1 Yb1 N2 C13 -106.6(7) .
N5 Yb1 N2 C13 -77.3(11) .
N8 Yb1 N2 C13 -21.9(7) 2_667
C1 Yb1 N2 C13 142.7(9) .
C2 Yb1 N2 C13 -167.0(7) .
N1 Yb1 N2 C13' 148.1(10) .
N4 Yb1 N2 C13' 161.9(10) .
N7 Yb1 N2 C13' 51.0(10) .
O1 Yb1 N2 C13' -115.4(10) .
N5 Yb1 N2 C13' -86.1(12) .
N8 Yb1 N2 C13' -30.6(10) 2_667
C1 Yb1 N2 C13' 134.0(10) .
C2 Yb1 N2 C13' -175.7(10) .
N1 Yb1 N4 C2 171.7(3) .
N7 Yb1 N4 C2 -93.1(3) .
O1 Yb1 N4 C2 78.9(3) .
N5 Yb1 N4 C2 -7.9(3) .
N8 Yb1 N4 C2 1.0(4) 2_667
N2 Yb1 N4 C2 159.7(3) .
C1 Yb1 N4 C2 172.8(3) .
N1 Yb1 N4 C11' -27.1(9) .
N7 Yb1 N4 C11' 68.1(9) .
O1 Yb1 N4 C11' -119.9(9) .
N5 Yb1 N4 C11' 153.3(9) .
N8 Yb1 N4 C11' 162.2(9) 2_667
N2 Yb1 N4 C11' -39.1(9) .
C1 Yb1 N4 C11' -26.0(9) .
C2 Yb1 N4 C11' 161.2(10) .
N1 Yb1 N4 C11 -13.4(7) .
N7 Yb1 N4 C11 81.8(8) .
O1 Yb1 N4 C11 -106.2(8) .
N5 Yb1 N4 C11 167.0(8) .
N8 Yb1 N4 C11 175.9(7) 2_667
N2 Yb1 N4 C11 -25.4(8) .
C1 Yb1 N4 C11 -12.3(8) .
C2 Yb1 N4 C11 174.9(9) .
N1 Yb1 N5 C2 7.6(4) .
N4 Yb1 N5 C2 8.1(3) .
N7 Yb1 N5 C2 111.6(3) .
O1 Yb1 N5 C2 -82.0(3) .
N8 Yb1 N5 C2 -166.6(3) 2_667
N2 Yb1 N5 C2 -111.2(8) .
C1 Yb1 N5 C2 10.0(6) .
N1 Yb1 N5 C19 162.1(6) .
N4 Yb1 N5 C19 162.6(7) .
N7 Yb1 N5 C19 -93.9(6) .
O1 Yb1 N5 C19 72.6(6) .
N8 Yb1 N5 C19 -12.1(6) 2_667
N2 Yb1 N5 C19 43.4(11) .
C1 Yb1 N5 C19 164.6(6) .
C2 Yb1 N5 C19 154.5(8) .
N1 Yb1 N7 C26 59.8(5) .
N4 Yb1 N7 C26 -14.9(5) .
O1 Yb1 N7 C26 -158.4(5) .
N5 Yb1 N7 C26 -71.5(5) .
N8 Yb1 N7 C26 -158.0(5) 2_667
N2 Yb1 N7 C26 116.1(5) .
C1 Yb1 N7 C26 88.2(5) .
C2 Yb1 N7 C26 -44.6(5) .
C13 N2 C1 N1 -178.7(5) .
C13' N2 C1 N1 -156.9(9) .
Yb1 N2 C1 N1 -21.0(4) .
C13 N2 C1 N3 -2.7(8) .
C13' N2 C1 N3 19.2(11) .
Yb1 N2 C1 N3 155.0(5) .
C13 N2 C1 Yb1 -157.7(6) .
C13' N2 C1 Yb1 -135.9(9) .
C3 N1 C1 N2 -138.3(7) .
C3' N1 C1 N2 -152.8(8) .
Yb1 N1 C1 N2 23.2(4) .
C3 N1 C1 N3 45.6(9) .
C3' N1 C1 N3 31.0(10) .
Yb1 N1 C1 N3 -153.0(4) .
C3 N1 C1 Yb1 -161.4(7) .
C3' N1 C1 Yb1 -176.0(8) .
C16' N3 C1 N2 -145.6(8) .
C16 N3 C1 N2 -130.9(8) .
C16' N3 C1 N1 30.0(10) .
C16 N3 C1 N1 44.7(10) .
C16' N3 C1 Yb1 -43.3(14) .
C16 N3 C1 Yb1 -28.6(14) .
N1 Yb1 C1 N2 -155.6(5) .
N4 Yb1 C1 N2 -157.8(3) .
N7 Yb1 C1 N2 98.6(3) .
O1 Yb1 C1 N2 -68.9(3) .
N5 Yb1 C1 N2 -159.5(4) .
N8 Yb1 C1 N2 16.9(3) 2_667
C2 Yb1 C1 N2 -153.2(3) .
N4 Yb1 C1 N1 -2.2(3) .
N7 Yb1 C1 N1 -105.8(3) .
O1 Yb1 C1 N1 86.6(3) .
N5 Yb1 C1 N1 -3.9(6) .
N8 Yb1 C1 N1 172.4(3) 2_667
N2 Yb1 C1 N1 155.6(5) .
C2 Yb1 C1 N1 2.4(4) .
N1 Yb1 C1 N3 88.8(10) .
N4 Yb1 C1 N3 86.6(10) .
N7 Yb1 C1 N3 -17.0(10) .
O1 Yb1 C1 N3 175.5(10) .
N5 Yb1 C1 N3 84.9(11) .
N8 Yb1 C1 N3 -98.7(10) 2_667
N2 Yb1 C1 N3 -115.6(11) .
C2 Yb1 C1 N3 91.2(10) .
C19 N5 C2 N4 -173.0(6) .
Yb1 N5 C2 N4 -12.2(5) .
C19 N5 C2 N6 3.5(9) .
Yb1 N5 C2 N6 164.3(5) .
C19 N5 C2 Yb1 -160.8(7) .
C11' N4 C2 N5 -153.4(7) .
C11 N4 C2 N5 -162.0(8) .
Yb1 N4 C2 N5 12.9(5) .
C11' N4 C2 N6 30.1(10) .
C11 N4 C2 N6 21.4(11) .
Yb1 N4 C2 N6 -163.6(5) .
C11' N4 C2 Yb1 -166.3(7) .
C11 N4 C2 Yb1 -175.0(9) .
C22 N6 C2 N5 -134.8(7) .
C22 N6 C2 N4 41.3(10) .
C22 N6 C2 Yb1 -36(2) .
N1 Yb1 C2 N5 -174.1(3) .
N4 Yb1 C2 N5 -165.9(5) .
N7 Yb1 C2 N5 -72.2(4) .
O1 Yb1 C2 N5 95.3(3) .
N8 Yb1 C2 N5 14.7(4) 2_667
N2 Yb1 C2 N5 155.9(3) .
C1 Yb1 C2 N5 -175.3(3) .
N1 Yb1 C2 N4 -8.2(3) .
N7 Yb1 C2 N4 93.7(3) .
O1 Yb1 C2 N4 -98.8(3) .
N5 Yb1 C2 N4 165.9(5) .
N8 Yb1 C2 N4 -179.3(3) 2_667
N2 Yb1 C2 N4 -38.2(5) .
C1 Yb1 C2 N4 -9.4(4) .
N1 Yb1 C2 N6 78.4(19) .
N4 Yb1 C2 N6 86.6(19) .
N7 Yb1 C2 N6 -179.7(19) .
O1 Yb1 C2 N6 -12.2(19) .
N5 Yb1 C2 N6 -108(2) .
N8 Yb1 C2 N6 -92.8(19) 2_667
N2 Yb1 C2 N6 48(2) .
C1 Yb1 C2 N6 77.2(19) .
C1 N1 C3 C4 12.6(14) .
C3' N1 C3 C4 142(4) .
Yb1 N1 C3 C4 -138.3(9) .
C1 N1 C3 C12 -163.2(7) .
C3' N1 C3 C12 -34(3) .
Yb1 N1 C3 C12 45.9(14) .
C1 N1 C3' C4' 21.3(15) .
C3 N1 C3' C4' -37(3) .
Yb1 N1 C3' C4' -153.0(8) .
C1 N1 C3' C12' -165.4(9) .
C3 N1 C3' C12' 136(4) .
Yb1 N1 C3' C12' 20.3(16) .
N1 C3 C4 C5 -170.9(10) .
C12 C3 C4 C5 4.6(18) .
N1 C3' C4' C5' 179.3(11) .
C12' C3' C4' C5' 5.7(19) .
C3 C4 C5 C6 1.9(19) .
C3' C4' C5' C6' 10(2) .
C4 C5 C6 C7 -1(2) .
C4' C5' C6' C7' -14(2) .
C5 C6 C7 C8 173.4(12) .
C5 C6 C7 C12 -5.4(19) .
C5' C6' C7' C8' -175.0(14) .
C5' C6' C7' C12' 3(2) .
C6 C7 C8 C9 179.5(12) .
C12 C7 C8 C9 -1.7(18) .
C6' C7' C8' C9' 178.8(13) .
C12' C7' C8' C9' 0.7(19) .
C7 C8 C9 C10 -6.6(17) .
C7' C8' C9' C10' -7.1(18) .
C8 C9 C10 C11 1.0(17) .
C8' C9' C10' C11' 3.9(18) .
C9 C10 C11 C12 12.6(17) .
C9 C10 C11 N4 -169.3(10) .
C2 N4 C11 C12 -153.8(9) .
C11' N4 C11 C12 171(5) .
Yb1 N4 C11 C12 32.9(15) .
C2 N4 C11 C10 28.2(15) .
C11' N4 C11 C10 -7(3) .
Yb1 N4 C11 C10 -145.1(8) .
C2 N4 C11' C10' 16.5(14) .
C11 N4 C11' C10' 166(5) .
Yb1 N4 C11' C10' -141.8(8) .
C2 N4 C11' C12' -160.2(8) .
C11 N4 C11' C12' -11(4) .
Yb1 N4 C11' C12' 41.5(15) .
C9' C10' C11' N4 -170.5(10) .
C9' C10' C11' C12' 5.9(19) .
C4 C3 C12 C7 -11.1(17) .
N1 C3 C12 C7 164.8(9) .
C4 C3 C12 C11 165.7(12) .
N1 C3 C12 C11 -18.5(16) .
C6 C7 C12 C3 11.3(17) .
C8 C7 C12 C3 -167.5(11) .
C6 C7 C12 C11 -165.7(12) .
C8 C7 C12 C11 15.6(17) .
C10 C11 C12 C3 163.0(11) .
N4 C11 C12 C3 -15.1(18) .
C10 C11 C12 C7 -20.3(17) .
N4 C11 C12 C7 161.6(10) .
N4 C11' C12' C7' 164.5(10) .
C10' C11' C12' C7' -12.1(19) .
N4 C11' C12' C3' -18.2(18) .
C10' C11' C12' C3' 165.2(12) .
C8' C7' C12' C11' 8.5(18) .
C6' C7' C12' C11' -169.7(12) .
C8' C7' C12' C3' -169.0(12) .
C6' C7' C12' C3' 12.8(19) .
C4' C3' C12' C11' 166.2(12) .
N1 C3' C12' C11' -7.3(19) .
C4' C3' C12' C7' -16.6(18) .
N1 C3' C12' C7' 169.9(11) .
C1 N2 C13 C14 90.2(7) .
C13' N2 C13 C14 -26(2) .
Yb1 N2 C13 C14 -47.1(10) .
C1 N2 C13 C15 -149.7(6) .
C13' N2 C13 C15 94(3) .
Yb1 N2 C13 C15 73.0(9) .
C1 N2 C13' C15' -92.7(14) .
C13 N2 C13' C15' -18.2(19) .
Yb1 N2 C13' C15' 147.5(10) .
C1 N2 C13' C14' 146.7(13) .
C13 N2 C13' C14' -139(4) .
Yb1 N2 C13' C14' 27(2) .
C1 N3 C16 C17 -168.3(8) .
C16' N3 C16 C17 -55(5) .
C1 N3 C16 C18 67.9(14) .
C16' N3 C16 C18 -179(6) .
C1 N3 C16' C17' -144.6(10) .
C16 N3 C16' C17' 140(6) .
C1 N3 C16' C18' 88.3(13) .
C16 N3 C16' C18' 13(5) .
C2 N5 C19 C21 92.3(8) .
Yb1 N5 C19 C21 -57.0(9) .
C2 N5 C19 C20 -144.9(7) .
Yb1 N5 C19 C20 65.9(10) .
C2 N6 C22 C23 79.6(9) .
C2 N6 C22 C24 -156.7(8) .
Yb1 N7 C26 C27 163.0(4) .
Yb1 N7 C26 C25 -16.9(8) .
N7 C26 C27 C28 -7.1(10) .
C25 C26 C27 C28 172.9(6) .
Yb1 N8 C28 C27 -46(18) 2_667
C26 C27 C28 N8 31(16) .
C32 O1 C29 C30 -6.2(18) .
C29' O1 C29 C30 -99(4) .
C32' O1 C29 C30 9.2(17) .
Yb1 O1 C29 C30 145.8(12) .
C32 O1 C29' C30' -5.5(15) .
C29 O1 C29' C30' 88(3) .
C32' O1 C29' C30' 11.6(15) .
Yb1 O1 C29' C30' 162.7(8) .
O1 C29 C30 C31 4.4(19) .
O1 C29' C30' C31' -43.1(15) .
C29 C30 C31 C32 -1.0(18) .
C29' C30' C31' C32' 56.9(14) .
C29' O1 C32 C31 25.7(15) .
C29 O1 C32 C31 5.2(16) .
C32' O1 C32 C31 -62(4) .
Yb1 O1 C32 C31 -141.2(9) .
C30 C31 C32 O1 -2.7(17) .
C32 O1 C32' C31' 123(4) .
C29' O1 C32' C31' 25.6(13) .
C29 O1 C32' C31' 6.3(13) .
Yb1 O1 C32' C31' -124.3(9) .
C30' C31' C32' O1 -49.8(13) .
C36 O2 C33 C34 7.0(11) .
O2 C33 C34 C35 -14.0(13) .
C33 C34 C35 C36 15.9(15) .
C33 O2 C36 C35 3.0(12) .
C34 C35 C36 O2 -11.9(15) .
